data_2224849
loop_
_publ_author_name
'Yang, Zongwei'

_publ_section_title
;
 2-Nitro-<i>p</i>-phenylene dibenzenesulfonate
;
_journal_coeditor_code BQ2192
_journal_issue 2
_journal_name_full 'Acta Crystallographica Section E'
_journal_page_first o482
_journal_paper_doi 10.1107/S1600536810002898
_journal_volume 66
_journal_year 2010
_chemical_formula_iupac 'C18 H13 N O8 S2'
_chemical_formula_moiety 'C18 H13 N O8 S2'
_chemical_formula_sum 'C18 H13 N O8 S2'
_chemical_formula_weight 435.43
_chemical_name_systematic
;
2-Nitro-<i>p</i>-phenylene dibenzenesulfonate
;
_space_group_IT_number 14
_symmetry_cell_setting monoclinic
_symmetry_space_group_name_Hall '-P 2ybc'
_symmetry_space_group_name_H-M 'P 1 21/c 1'
_atom_sites_solution_hydrogens geom
_atom_sites_solution_primary direct
_atom_sites_solution_secondary difmap
_cell_angle_alpha 90.00
_cell_angle_beta 101.462(7)
_cell_angle_gamma 90.00
_cell_formula_units_Z 4
_cell_length_a 11.669(5)
_cell_length_b 10.554(4)
_cell_length_c 15.343(7)
_cell_measurement_reflns_used 6872
_cell_measurement_temperature 113(2)
_cell_measurement_theta_max 27.9
_cell_measurement_theta_min 1.4
_cell_volume 1851.9(14)
_computing_cell_refinement 'CrystalClear (Rigaku, 2007)'
_computing_data_collection 'CrystalClear (Rigaku, 2007)'
_computing_data_reduction 'CrystalClear (Rigaku, 2007)'
_computing_molecular_graphics 'SHELXTL (Sheldrick, 2008)'
_computing_publication_material 'SHELXTL (Sheldrick, 2008)'
_computing_structure_refinement 'SHELXL97 (Sheldrick, 2008)'
_computing_structure_solution 'SHELXS97 (Sheldrick, 2008)'
_diffrn_ambient_temperature 113(2)
_diffrn_detector_area_resol_mean 14.63
_diffrn_measured_fraction_theta_full 0.998
_diffrn_measured_fraction_theta_max 0.998
_diffrn_measurement_device_type 'Rigaku Saturn CCD area-detector'
_diffrn_measurement_method '\w and \f scans'
_diffrn_radiation_monochromator multilayer
_diffrn_radiation_source 'Rotating anode'
_diffrn_radiation_type MoK\a
_diffrn_radiation_wavelength 0.71073
_diffrn_reflns_av_R_equivalents 0.0346
_diffrn_reflns_av_sigmaI/netI 0.0455
_diffrn_reflns_limit_h_max 15
_diffrn_reflns_limit_h_min -15
_diffrn_reflns_limit_k_max 13
_diffrn_reflns_limit_k_min -12
_diffrn_reflns_limit_l_max 14
_diffrn_reflns_limit_l_min -20
_diffrn_reflns_number 15174
_diffrn_reflns_theta_full 27.83
_diffrn_reflns_theta_max 27.83
_diffrn_reflns_theta_min 1.78
_exptl_absorpt_coefficient_mu 0.337
_exptl_absorpt_correction_T_max 0.9801
_exptl_absorpt_correction_T_min 0.9057
_exptl_absorpt_correction_type multi-scan
_exptl_absorpt_process_details '(CrystalClear; Rigaku, 2007)'
_exptl_crystal_colour colorless
_exptl_crystal_density_diffrn 1.562
_exptl_crystal_density_method 'not measured'
_exptl_crystal_description Prism
_exptl_crystal_F_000 896
_exptl_crystal_size_max 0.30
_exptl_crystal_size_mid 0.07
_exptl_crystal_size_min 0.06
_refine_diff_density_max 1.112
_refine_diff_density_min -0.495
_refine_ls_extinction_method none
_refine_ls_goodness_of_fit_ref 1.080
_refine_ls_hydrogen_treatment constr
_refine_ls_matrix_type full
_refine_ls_number_parameters 262
_refine_ls_number_reflns 4386
_refine_ls_number_restraints 0
_refine_ls_restrained_S_all 1.080
_refine_ls_R_factor_all 0.0545
_refine_ls_R_factor_gt 0.0422
_refine_ls_shift/su_max 0.000
_refine_ls_shift/su_mean 0.000
_refine_ls_structure_factor_coef Fsqd
_refine_ls_weighting_details 'calc w=1/[\s^2^(Fo^2^)+(0.0646P)^2^] where P=(Fo^2^+2Fc^2^)/3'
_refine_ls_weighting_scheme calc
_refine_ls_wR_factor_gt 0.1140
_refine_ls_wR_factor_ref 0.1205
_reflns_number_gt 3278
_reflns_number_total 4386
_reflns_threshold_expression I>2\s(I)
_cod_data_source_file bq2192.cif
_cod_data_source_block I
_cod_depositor_comments
;
The following automatic conversions were performed:
'_symmetry_cell_setting' value 'Monoclinic' changed to 'monoclinic'
according to '/home/saulius/struct/CIF-dictionaries/cif_core.dic'
dictionary named 'cif_core.dic' version 2.4.1 from 2010-06-29.

Automatic conversion script
Id: cif_fix_enum 1527 2010-12-29 10:47:43Z saulius 

The following automatic conversions were performed:

'_symmetry_cell_setting' value 'Monoclinic' changed to 'monoclinic'
according to /home/saulius/struct/CIF-dictionaries/cif_core.dic
dictionary named 'cif_core.dic' version 2.4.1 from 2010-06-29.

Automatic conversion script
Id: cif_fix_values 1715 2011-07-08 13:25:40Z adriana 
;
_cod_original_sg_symbol_H-M 'P 21/c'
_cod_database_code 2224849
_cod_database_fobs_code 2224849

loop_
_symmetry_equiv_pos_as_xyz
'x, y, z'
'-x, y+1/2, -z+1/2'
'-x, -y, -z'
'x, -y-1/2, z-1/2'

loop_
_atom_site_type_symbol
_atom_site_label
_atom_site_fract_x
_atom_site_fract_y
_atom_site_fract_z
_atom_site_U_iso_or_equiv
_atom_site_adp_type
_atom_site_calc_flag
_atom_site_refinement_flags
_atom_site_occupancy
_atom_site_disorder_assembly
_atom_site_disorder_group
S S1 0.47624(5) 0.78506(4) 0.24585(3) 0.02226(14) Uani d . 1 . .
S S2 1.02988(5) 0.38180(5) 0.34494(3) 0.02633(15) Uani d . 1 . .
O O1 0.46295(13) 0.67436(12) 0.19112(9) 0.0252(3) Uani d . 1 . .
O O2 0.43170(13) 0.90467(13) 0.21175(10) 0.0290(4) Uani d . 1 . .
O O3 0.61466(13) 0.81300(12) 0.27823(10) 0.0248(3) Uani d . 1 . .
O O4 0.67578(15) 0.81516(13) 0.11784(10) 0.0337(4) Uani d . 1 . .
O O5 0.69050(14) 0.62624(13) 0.06595(9) 0.0302(4) Uani d . 1 . .
O O6 0.88958(13) 0.37990(13) 0.32927(10) 0.0271(3) Uani d . 1 . .
O O7 1.06055(15) 0.25648(14) 0.37645(10) 0.0369(4) Uani d . 1 . .
O O8 1.07180(14) 0.49022(15) 0.39729(10) 0.0346(4) Uani d . 1 . .
N N1 0.69459(15) 0.70129(15) 0.12753(11) 0.0233(4) Uani d . 1 . .
C C1 0.42957(18) 0.75292(18) 0.34514(13) 0.0224(4) Uani d . 1 . .
C C2 0.4055(2) 0.62808(19) 0.36603(14) 0.0281(5) Uani d . 1 . .
H H2 0.4156 0.5599 0.3278 0.034 Uiso calc R 1 . .
C C3 0.3661(2) 0.6070(2) 0.44472(15) 0.0341(6) Uani d . 1 . .
H H3 0.3498 0.5230 0.4610 0.041 Uiso calc R 1 . .
C C4 0.3503(2) 0.7068(2) 0.49945(15) 0.0334(5) Uani d . 1 . .
H H4 0.3208 0.6913 0.5519 0.040 Uiso calc R 1 . .
C C5 0.3772(2) 0.8296(2) 0.47808(15) 0.0336(6) Uani d . 1 . .
H H5 0.3686 0.8973 0.5171 0.040 Uiso calc R 1 . .
C C6 0.4165(2) 0.85408(19) 0.40072(14) 0.0274(5) Uani d . 1 . .
H H6 0.4343 0.9381 0.3856 0.033 Uiso calc R 1 . .
C C7 0.68888(17) 0.70745(17) 0.28997(13) 0.0212(4) Uani d . 1 . .
C C8 0.72464(18) 0.66007(18) 0.37471(14) 0.0236(4) Uani d . 1 . .
H H8 0.7001 0.6999 0.4235 0.028 Uiso calc R 1 . .
C C9 0.79652(18) 0.55410(19) 0.38883(14) 0.0242(4) Uani d . 1 . .
H H9 0.8229 0.5218 0.4472 0.029 Uiso calc R 1 . .
C C10 0.82902(17) 0.49626(18) 0.31632(13) 0.0218(4) Uani d . 1 . .
C C11 0.79618(17) 0.54331(17) 0.23077(13) 0.0212(4) Uani d . 1 . .
H H11 0.8203 0.5032 0.1820 0.025 Uiso calc R 1 . .
C C12 0.72676(17) 0.65101(17) 0.21879(13) 0.0199(4) Uani d . 1 . .
C C13 1.05739(19) 0.40052(19) 0.23713(13) 0.0255(5) Uani d . 1 . .
C C14 1.1317(2) 0.4954(2) 0.22087(16) 0.0348(5) Uani d . 1 . .
H H14 1.1657 0.5524 0.2667 0.042 Uiso calc R 1 . .
C C15 1.1561(2) 0.5059(2) 0.13575(18) 0.0460(7) Uani d . 1 . .
H H15 1.2078 0.5700 0.1233 0.055 Uiso calc R 1 . .
C C16 1.1054(3) 0.4237(3) 0.06989(16) 0.0470(7) Uani d . 1 . .
H H16 1.1222 0.4314 0.0120 0.056 Uiso calc R 1 . .
C C17 1.0300(3) 0.3298(3) 0.08698(16) 0.0451(7) Uani d . 1 . .
H H17 0.9949 0.2740 0.0407 0.054 Uiso calc R 1 . .
C C18 1.0057(2) 0.3169(2) 0.17063(16) 0.0352(6) Uani d . 1 . .
H H18 0.9547 0.2521 0.1828 0.042 Uiso calc R 1 . .

loop_
_atom_site_aniso_label
_atom_site_aniso_U_11
_atom_site_aniso_U_22
_atom_site_aniso_U_33
_atom_site_aniso_U_12
_atom_site_aniso_U_13
_atom_site_aniso_U_23
S1 0.0194(3) 0.0219(3) 0.0260(3) 0.00342(19) 0.0056(2) 0.0013(2)
S2 0.0199(3) 0.0352(3) 0.0239(3) 0.0062(2) 0.0046(2) 0.0068(2)
O1 0.0246(8) 0.0264(7) 0.0247(7) 0.0009(6) 0.0049(6) -0.0019(6)
O2 0.0293(9) 0.0253(7) 0.0337(8) 0.0094(6) 0.0097(7) 0.0064(6)
O3 0.0191(8) 0.0197(7) 0.0358(8) 0.0021(5) 0.0063(6) -0.0014(6)
O4 0.0399(10) 0.0241(8) 0.0382(9) 0.0079(7) 0.0102(8) 0.0108(7)
O5 0.0348(9) 0.0310(8) 0.0246(8) -0.0030(7) 0.0055(7) 0.0013(7)
O6 0.0192(8) 0.0278(7) 0.0350(8) 0.0049(6) 0.0069(7) 0.0087(6)
O7 0.0337(10) 0.0424(9) 0.0373(9) 0.0174(7) 0.0132(8) 0.0187(8)
O8 0.0247(9) 0.0511(9) 0.0268(8) 0.0040(7) 0.0023(7) -0.0051(7)
N1 0.0200(9) 0.0249(9) 0.0261(9) 0.0002(7) 0.0071(7) 0.0038(7)
C1 0.0191(10) 0.0236(10) 0.0241(10) 0.0014(8) 0.0032(8) -0.0007(8)
C2 0.0318(13) 0.0228(10) 0.0309(11) -0.0029(9) 0.0093(10) -0.0063(9)
C3 0.0443(15) 0.0274(11) 0.0326(12) -0.0097(10) 0.0125(11) -0.0016(9)
C4 0.0452(15) 0.0326(12) 0.0237(11) -0.0062(10) 0.0100(10) -0.0024(9)
C5 0.0461(16) 0.0278(11) 0.0274(11) 0.0003(10) 0.0090(11) -0.0064(9)
C6 0.0328(13) 0.0203(10) 0.0287(11) 0.0022(8) 0.0053(10) -0.0005(8)
C7 0.0156(10) 0.0193(9) 0.0284(10) -0.0013(7) 0.0038(8) -0.0018(8)
C8 0.0180(10) 0.0277(10) 0.0262(10) -0.0040(8) 0.0069(8) -0.0051(9)
C9 0.0193(10) 0.0292(10) 0.0230(10) -0.0031(8) 0.0017(8) 0.0026(9)
C10 0.0155(10) 0.0227(9) 0.0272(10) 0.0012(8) 0.0046(8) 0.0042(8)
C11 0.0179(10) 0.0234(10) 0.0237(10) -0.0007(8) 0.0074(8) 0.0001(8)
C12 0.0165(10) 0.0201(9) 0.0230(10) -0.0014(7) 0.0040(8) 0.0030(8)
C13 0.0232(11) 0.0318(11) 0.0223(10) 0.0102(9) 0.0061(8) 0.0052(9)
C14 0.0304(13) 0.0365(12) 0.0386(13) 0.0070(10) 0.0097(10) 0.0058(10)
C15 0.0442(16) 0.0480(15) 0.0527(16) 0.0152(12) 0.0265(13) 0.0218(13)
C16 0.0529(18) 0.0647(17) 0.0274(12) 0.0351(15) 0.0179(12) 0.0162(13)
C17 0.0471(17) 0.0592(16) 0.0262(12) 0.0264(14) 0.0002(12) -0.0033(12)
C18 0.0320(13) 0.0384(12) 0.0350(12) 0.0117(10) 0.0061(10) -0.0024(10)

loop_
_atom_type_symbol
_atom_type_description
_atom_type_scat_dispersion_real
_atom_type_scat_dispersion_imag
_atom_type_scat_source
C C 0.0033 0.0016 'International Tables Vol C Tables 4.2.6.8 and 6.1.1.4'
H H 0.0000 0.0000 'International Tables Vol C Tables 4.2.6.8 and 6.1.1.4'
N N 0.0061 0.0033 'International Tables Vol C Tables 4.2.6.8 and 6.1.1.4'
O O 0.0106 0.0060 'International Tables Vol C Tables 4.2.6.8 and 6.1.1.4'
S S 0.1246 0.1234 'International Tables Vol C Tables 4.2.6.8 and 6.1.1.4'

loop_
_geom_angle_atom_site_label_1
_geom_angle_atom_site_label_2
_geom_angle_atom_site_label_3
_geom_angle_site_symmetry_1
_geom_angle_site_symmetry_3
_geom_angle
_geom_angle_publ_flag
O2 S1 O1 . . 121.30(9) ?
O2 S1 O3 . . 102.71(8) ?
O1 S1 O3 . . 108.31(8) ?
O2 S1 C1 . . 109.73(9) ?
O1 S1 C1 . . 109.68(9) ?
O3 S1 C1 . . 103.42(9) ?
O8 S2 O7 . . 121.12(10) ?
O8 S2 O6 . . 108.61(9) ?
O7 S2 O6 . . 102.61(9) ?
O8 S2 C13 . . 109.46(10) ?
O7 S2 C13 . . 110.01(10) ?
O6 S2 C13 . . 103.41(9) ?
C7 O3 S1 . . 116.62(12) ?
C10 O6 S2 . . 118.49(12) ?
O4 N1 O5 . . 124.14(17) ?
O4 N1 C12 . . 118.28(17) ?
O5 N1 C12 . . 117.56(16) ?
C6 C1 C2 . . 122.0(2) ?
C6 C1 S1 . . 118.36(16) ?
C2 C1 S1 . . 119.60(16) ?
C3 C2 C1 . . 117.77(19) ?
C3 C2 H2 . . 121.1 ?
C1 C2 H2 . . 121.1 ?
C4 C3 C2 . . 120.8(2) ?
C4 C3 H3 . . 119.6 ?
C2 C3 H3 . . 119.6 ?
C3 C4 C5 . . 120.3(2) ?
C3 C4 H4 . . 119.9 ?
C5 C4 H4 . . 119.9 ?
C6 C5 C4 . . 120.5(2) ?
C6 C5 H5 . . 119.7 ?
C4 C5 H5 . . 119.7 ?
C5 C6 C1 . . 118.6(2) ?
C5 C6 H6 . . 120.7 ?
C1 C6 H6 . . 120.7 ?
C8 C7 C12 . . 120.10(18) ?
C8 C7 O3 . . 118.26(18) ?
C12 C7 O3 . . 121.64(17) ?
C7 C8 C9 . . 120.0(2) ?
C7 C8 H8 . . 120.0 ?
C9 C8 H8 . . 120.0 ?
C10 C9 C8 . . 118.85(19) ?
C10 C9 H9 . . 120.6 ?
C8 C9 H9 . . 120.6 ?
C11 C10 C9 . . 122.31(19) ?
C11 C10 O6 . . 118.83(18) ?
C9 C10 O6 . . 118.65(17) ?
C10 C11 C12 . . 117.65(19) ?
C10 C11 H11 . . 121.2 ?
C12 C11 H11 . . 121.2 ?
C11 C12 C7 . . 121.03(18) ?
C11 C12 N1 . . 116.91(18) ?
C7 C12 N1 . . 122.06(17) ?
C14 C13 C18 . . 121.6(2) ?
C14 C13 S2 . . 119.40(17) ?
C18 C13 S2 . . 118.99(18) ?
C13 C14 C15 . . 118.7(2) ?
C13 C14 H14 . . 120.7 ?
C15 C14 H14 . . 120.7 ?
C16 C15 C14 . . 120.0(3) ?
C16 C15 H15 . . 120.0 ?
C14 C15 H15 . . 120.0 ?
C15 C16 C17 . . 120.7(2) ?
C15 C16 H16 . . 119.7 ?
C17 C16 H16 . . 119.7 ?
C18 C17 C16 . . 120.3(2) ?
C18 C17 H17 . . 119.9 ?
C16 C17 H17 . . 119.9 ?
C17 C18 C13 . . 118.8(2) ?
C17 C18 H18 . . 120.6 ?
C13 C18 H18 . . 120.6 ?

loop_
_geom_bond_atom_site_label_1
_geom_bond_atom_site_label_2
_geom_bond_site_symmetry_2
_geom_bond_distance
_geom_bond_publ_flag
S1 O2 . 1.4246(14) ?
S1 O1 . 1.4291(15) ?
S1 O3 . 1.6198(16) ?
S1 C1 . 1.750(2) ?
S2 O8 . 1.4274(16) ?
S2 O7 . 1.4291(15) ?
S2 O6 . 1.6069(17) ?
S2 C13 . 1.758(2) ?
O3 C7 . 1.401(2) ?
O4 N1 . 1.225(2) ?
O5 N1 . 1.226(2) ?
O6 C10 . 1.411(2) ?
N1 C12 . 1.474(2) ?
C1 C6 . 1.394(3) ?
C1 C2 . 1.398(3) ?
C2 C3 . 1.393(3) ?
C2 H2 . 0.9500 ?
C3 C4 . 1.383(3) ?
C3 H3 . 0.9500 ?
C4 C5 . 1.388(3) ?
C4 H4 . 0.9500 ?
C5 C6 . 1.379(3) ?
C5 H5 . 0.9500 ?
C6 H6 . 0.9500 ?
C7 C8 . 1.378(3) ?
C7 C12 . 1.391(3) ?
C8 C9 . 1.389(3) ?
C8 H8 . 0.9500 ?
C9 C10 . 1.386(3) ?
C9 H9 . 0.9500 ?
C10 C11 . 1.384(3) ?
C11 C12 . 1.387(3) ?
C11 H11 . 0.9500 ?
C13 C14 . 1.380(3) ?
C13 C18 . 1.393(3) ?
C14 C15 . 1.395(3) ?
C14 H14 . 0.9500 ?
C15 C16 . 1.373(4) ?
C15 H15 . 0.9500 ?
C16 C17 . 1.385(4) ?
C16 H16 . 0.9500 ?
C17 C18 . 1.375(4) ?
C17 H17 . 0.9500 ?
C18 H18 . 0.9500 ?

loop_
_geom_hbond_atom_site_label_D
_geom_hbond_atom_site_label_H
_geom_hbond_atom_site_label_A
_geom_hbond_site_symmetry_A
_geom_hbond_distance_DH
_geom_hbond_distance_HA
_geom_hbond_distance_DA
_geom_hbond_angle_DHA
C3 H3 O4 2_645 0.9500 2.49 3.234(3) 134.7
C9 H9 O8 3_766 0.9500 2.46 3.368(3) 159.7

loop_
_geom_torsion_atom_site_label_1
_geom_torsion_atom_site_label_2
_geom_torsion_atom_site_label_3
_geom_torsion_atom_site_label_4
_geom_torsion_site_symmetry_1
_geom_torsion_site_symmetry_2
_geom_torsion_site_symmetry_3
_geom_torsion_site_symmetry_4
_geom_torsion
_geom_torsion_publ_flag
O2 S1 O3 C7 . . . . -161.01(14) ?
O1 S1 O3 C7 . . . . -31.54(16) ?
C1 S1 O3 C7 . . . . 84.81(15) ?
O8 S2 O6 C10 . . . . 37.06(17) ?
O7 S2 O6 C10 . . . . 166.41(14) ?
C13 S2 O6 C10 . . . . -79.15(16) ?
O2 S1 C1 C6 . . . . -33.48(19) ?
O1 S1 C1 C6 . . . . -169.09(16) ?
O3 S1 C1 C6 . . . . 75.54(18) ?
O2 S1 C1 C2 . . . . 145.86(17) ?
O1 S1 C1 C2 . . . . 10.3(2) ?
O3 S1 C1 C2 . . . . -105.11(17) ?
C6 C1 C2 C3 . . . . 0.7(3) ?
S1 C1 C2 C3 . . . . -178.60(17) ?
C1 C2 C3 C4 . . . . 0.7(3) ?
C2 C3 C4 C5 . . . . -2.1(4) ?
C3 C4 C5 C6 . . . . 2.1(4) ?
C4 C5 C6 C1 . . . . -0.6(3) ?
C2 C1 C6 C5 . . . . -0.8(3) ?
S1 C1 C6 C5 . . . . 178.57(17) ?
S1 O3 C7 C8 . . . . -97.86(18) ?
S1 O3 C7 C12 . . . . 82.4(2) ?
C12 C7 C8 C9 . . . . -1.4(3) ?
O3 C7 C8 C9 . . . . 178.82(17) ?
C7 C8 C9 C10 . . . . -1.3(3) ?
C8 C9 C10 C11 . . . . 2.6(3) ?
C8 C9 C10 O6 . . . . -172.13(17) ?
S2 O6 C10 C11 . . . . 89.2(2) ?
S2 O6 C10 C9 . . . . -95.9(2) ?
C9 C10 C11 C12 . . . . -1.1(3) ?
O6 C10 C11 C12 . . . . 173.68(17) ?
C10 C11 C12 C7 . . . . -1.8(3) ?
C10 C11 C12 N1 . . . . 178.80(17) ?
C8 C7 C12 C11 . . . . 3.0(3) ?
O3 C7 C12 C11 . . . . -177.22(17) ?
C8 C7 C12 N1 . . . . -177.57(18) ?
O3 C7 C12 N1 . . . . 2.2(3) ?
O4 N1 C12 C11 . . . . -151.69(18) ?
O5 N1 C12 C11 . . . . 27.0(3) ?
O4 N1 C12 C7 . . . . 28.9(3) ?
O5 N1 C12 C7 . . . . -152.42(19) ?
O8 S2 C13 C14 . . . . 12.8(2) ?
O7 S2 C13 C14 . . . . -122.56(18) ?
O6 S2 C13 C14 . . . . 128.44(17) ?
O8 S2 C13 C18 . . . . -168.81(16) ?
O7 S2 C13 C18 . . . . 55.8(2) ?
O6 S2 C13 C18 . . . . -53.20(18) ?
C18 C13 C14 C15 . . . . -0.7(3) ?
S2 C13 C14 C15 . . . . 177.62(17) ?
C13 C14 C15 C16 . . . . 0.7(3) ?
C14 C15 C16 C17 . . . . -0.1(4) ?
C15 C16 C17 C18 . . . . -0.6(4) ?
C16 C17 C18 C13 . . . . 0.6(3) ?
C14 C13 C18 C17 . . . . 0.0(3) ?
S2 C13 C18 C17 . . . . -178.28(17) ?

loop_
_cod_related_entry_id
_cod_related_entry_database
_cod_related_entry_code
1 ChemSpider 24744370
